data_4126006
loop_
_publ_author_name
'Filatov, Mikhail A.'
'Karuthedath, Safakath'
'Polestshuk, Pavel M.'
'Savoie, Huguette'
'Flanagan, Keith J.'
'Sy, Cindy'
'Sitte, Elisabeth'
'Telitchko, Maxime'
'Laquai, Fr\'ed\'eric'
'Boyle, Ross W.'
'Senge, Mathias O.'

_publ_section_title
;
 Generation of Triplet Excited States via Photoinduced Electron Transfer
 in meso-anthra-BODIPY: Fluorogenic Response toward Singlet Oxygen in
 Solution and in Vitro.
;
_journal_issue 18
_journal_name_full 'Journal of the American Chemical Society'
_journal_page_first 6282
_journal_page_last 6285
_journal_paper_doi 10.1021/jacs.7b00551
_journal_volume 139
_journal_year 2017
_chemical_formula_moiety 'C28 H25 B F2 N2'
_chemical_formula_sum 'C28 H25 B F2 N2'
_chemical_formula_weight 438.31
_chemical_name_common BAD1
_space_group_crystal_system triclinic
_space_group_IT_number 2
_space_group_name_Hall '-P 1'
_space_group_name_H-M_alt 'P -1'
_symmetry_space_group_name_Hall '-P 1'
_symmetry_space_group_name_H-M 'P -1'
_atom_sites_solution_hydrogens geom
_atom_sites_solution_primary direct
_audit_creation_date 2017-01-03
_audit_creation_method
;
Olex2 1.2
(compiled 2016.11.30 svn.r3356 for OlexSys, GUI svn.r5269)
;
_cell_angle_alpha 75.307(3)
_cell_angle_beta 83.691(2)
_cell_angle_gamma 70.111(4)
_cell_formula_units_Z 2
_cell_length_a 7.2381(6)
_cell_length_b 9.7454(9)
_cell_length_c 16.9374(15)
_cell_measurement_reflns_used 3778
_cell_measurement_temperature 100
_cell_measurement_theta_max 25.90
_cell_measurement_theta_min 2.28
_cell_volume 1086.37(17)
_computing_cell_refinement 'SAINT+ Ver. 8.34A (Bruker, 2014)'
_computing_data_collection 'APEX 3 (Bruker, 2015) '
_computing_data_reduction 'SAINT+ Ver. 8.34A (Bruker, 2014)'
_computing_molecular_graphics 'Olex2 (Dolomanov et al., 2009)'
_computing_publication_material 'Olex2 (Dolomanov et al., 2009)'
_computing_structure_refinement 'XL (Sheldrick, 2008)'
_computing_structure_solution 'XT (Sheldrick, 2015)'
_diffrn_ambient_temperature 99.99
_diffrn_detector 'Bruker APEX2 area detector'
_diffrn_detector_area_resol_mean 7.9
_diffrn_detector_type 'CCD area detector'
_diffrn_measured_fraction_theta_full 0.999
_diffrn_measured_fraction_theta_max 0.999
_diffrn_measurement_device 'Kappa diffractometer'
_diffrn_measurement_device_type 'Bruker SMART APEX2 area detector'
_diffrn_measurement_method '\w and \f scans'
_diffrn_radiation_monochromator 'mirror optics'
_diffrn_radiation_probe x-ray
_diffrn_radiation_type MoK\a
_diffrn_radiation_wavelength 0.71073
_diffrn_reflns_av_R_equivalents 0.0509
_diffrn_reflns_av_unetI/netI 0.0562
_diffrn_reflns_Laue_measured_fraction_full 0.999
_diffrn_reflns_Laue_measured_fraction_max 0.999
_diffrn_reflns_limit_h_max 8
_diffrn_reflns_limit_h_min -7
_diffrn_reflns_limit_k_max 11
_diffrn_reflns_limit_k_min -11
_diffrn_reflns_limit_l_max 20
_diffrn_reflns_limit_l_min -20
_diffrn_reflns_number 14965
_diffrn_reflns_point_group_measured_fraction_full 0.999
_diffrn_reflns_point_group_measured_fraction_max 0.999
_diffrn_reflns_theta_full 25.499
_diffrn_reflns_theta_max 25.499
_diffrn_reflns_theta_min 2.284
_diffrn_source 'sealed X-ray tube'
_diffrn_standards_number 0
_exptl_absorpt_coefficient_mu 0.090
_exptl_absorpt_correction_T_max 0.7453
_exptl_absorpt_correction_T_min 0.5886
_exptl_absorpt_correction_type multi-scan
_exptl_absorpt_process_details
;
SADABS-2014/5 (Bruker,2014/5) was used for absorption correction.
wR2(int) was 0.0581 before and 0.0486 after correction.
The Ratio of minimum to maximum transmission is 0.7897.
The \l/2 correction factor is Not present.
;
_exptl_crystal_colour 'clear greenish orange'
_exptl_crystal_colour_lustre clear
_exptl_crystal_colour_modifier greenish
_exptl_crystal_colour_primary orange
_exptl_crystal_density_diffrn 1.340
_exptl_crystal_description plate
_exptl_crystal_F_000 460
_exptl_crystal_recrystallization_method
;
The material was recrystallised from a mixture of DCM 
and methanol by slow evaporation'
;
_exptl_crystal_size_max 0.3
_exptl_crystal_size_mid 0.1
_exptl_crystal_size_min 0.1
_refine_diff_density_max 0.283
_refine_diff_density_min -0.254
_refine_diff_density_rms 0.046
_refine_ls_extinction_method none
_refine_ls_goodness_of_fit_ref 1.016
_refine_ls_hydrogen_treatment constr
_refine_ls_matrix_type full
_refine_ls_number_parameters 303
_refine_ls_number_reflns 4042
_refine_ls_number_restraints 0
_refine_ls_restrained_S_all 1.016
_refine_ls_R_factor_all 0.0831
_refine_ls_R_factor_gt 0.0440
_refine_ls_shift/su_max 0.000
_refine_ls_shift/su_mean 0.000
_refine_ls_structure_factor_coef Fsqd
_refine_ls_weighting_details 'w=1/[\s^2^(Fo^2^)+(0.0575P)^2^+0.0507P] where P=(Fo^2^+2Fc^2^)/3'
_refine_ls_weighting_scheme calc
_refine_ls_wR_factor_gt 0.1015
_refine_ls_wR_factor_ref 0.1129
_reflns_Friedel_coverage 0.000
_reflns_number_gt 2651
_reflns_number_total 4042
_reflns_threshold_expression 'I > 2\s(I)'
_cod_data_source_file ja7b00551_si_002.cif
_cod_data_source_block kjf087_a
_cod_depositor_comments 'Adding full bibliography for 4126005--4126007.cif.'
_cod_database_code 4126006
_shelx_space_group_comment
;
The symmetry employed for this shelxl refinement is uniquely defined
by the following loop, which should always be used as a source of
symmetry information in preference to the above space-group names.
They are only intended as comments.
;
_shelx_estimated_absorpt_t_max 0.991
_shelx_estimated_absorpt_t_min 0.974
_olex2_refinement_description
;
1. Fixed Uiso
 At 1.2 times of:
  All C(H) groups
 At 1.5 times of:
  All C(H,H,H) groups
2.a Aromatic/amide H refined with riding coordinates:
 C3(H3), C9(H9), C17(H17), C18(H18), C19(H19), C20(H20), C24(H24), C25(H25),
 C26(H26), C27(H27)
2.b Idealised Me refined as rotating group:
 C29(H29A,H29B,H29C), C32(H32A,H32B,H32C), C30(H30A,H30B,H30C), C31(H31A,H31B,
 H31C), C33(H33A,H33B,H33C)
;
_shelx_shelxl_version_number 2014/7
_olex2_diffrn_ambient_temperature_device 'Oxford Cryosystems'
_olex2_exptl_crystal_mounting_method 'The crystal was mounted on a MITIGEN micromount with oil'
_olex2_submission_special_instructions 'No special instructions were received'

loop_
_space_group_symop_operation_xyz
'x, y, z'
'-x, -y, -z'

loop_
_atom_site_label
_atom_site_type_symbol
_atom_site_fract_x
_atom_site_fract_y
_atom_site_fract_z
_atom_site_U_iso_or_equiv
_atom_site_adp_type
_atom_site_occupancy
_atom_site_site_symmetry_order
_atom_site_calc_flag
_atom_site_refinement_flags_posn
F14 F 0.29833(17) 0.08410(12) 0.07923(7) 0.0343(3) Uani 1 1 d .
F13 F 0.39128(16) 0.28607(12) 0.01568(6) 0.0336(3) Uani 1 1 d .
N11 N 0.1418(2) 0.31351(17) 0.12310(9) 0.0221(4) Uani 1 1 d .
N1 N 0.4916(2) 0.16470(17) 0.15369(9) 0.0228(4) Uani 1 1 d .
C2 C 0.6744(3) 0.0651(2) 0.15247(12) 0.0260(5) Uani 1 1 d .
C3 C 0.7812(3) 0.0695(2) 0.21534(11) 0.0254(5) Uani 1 1 d .
H3 H 0.9135 0.0096 0.2277 0.031 Uiso 1 1 calc R
C4 C 0.6631(3) 0.1750(2) 0.25640(11) 0.0228(4) Uani 1 1 d .
C5 C 0.4775(3) 0.2347(2) 0.21811(11) 0.0214(4) Uani 1 1 d .
C7 C 0.1334(3) 0.3781(2) 0.18915(11) 0.0216(4) Uani 1 1 d .
C8 C -0.0630(3) 0.4737(2) 0.19719(11) 0.0234(5) Uani 1 1 d .
C9 C -0.1672(3) 0.4642(2) 0.13660(11) 0.0247(5) Uani 1 1 d .
H9 H -0.3028 0.5160 0.1267 0.030 Uiso 1 1 calc R
C10 C -0.0395(3) 0.3651(2) 0.09193(11) 0.0229(5) Uani 1 1 d .
C6 C 0.2997(3) 0.3395(2) 0.23518(11) 0.0205(4) Uani 1 1 d .
C29 C 0.7432(3) -0.0300(2) 0.09193(12) 0.0328(5) Uani 1 1 d .
H29A H 0.6818 -0.1088 0.1049 0.049 Uiso 1 1 calc GR
H29B H 0.8864 -0.0761 0.0940 0.049 Uiso 1 1 calc GR
H29C H 0.7068 0.0321 0.0370 0.049 Uiso 1 1 calc GR
C32 C -0.0876(3) 0.3197(2) 0.02082(11) 0.0290(5) Uani 1 1 d .
H32A H -0.0019 0.3427 -0.0260 0.043 Uiso 1 1 calc GR
H32B H -0.2251 0.3749 0.0066 0.043 Uiso 1 1 calc GR
H32C H -0.0674 0.2118 0.0352 0.043 Uiso 1 1 calc GR
C30 C 0.7264(3) 0.2151(2) 0.32675(11) 0.0250(5) Uani 1 1 d .
H30A H 0.6928 0.3243 0.3164 0.038 Uiso 1 1 calc GR
H30B H 0.8688 0.1681 0.3327 0.038 Uiso 1 1 calc GR
H30C H 0.6589 0.1791 0.3770 0.038 Uiso 1 1 calc GR
C31 C -0.1471(3) 0.5700(2) 0.25753(12) 0.0270(5) Uani 1 1 d .
H31A H -0.1087 0.5103 0.3127 0.041 Uiso 1 1 calc GR
H31B H -0.2907 0.6076 0.2547 0.041 Uiso 1 1 calc GR
H31C H -0.0966 0.6548 0.2445 0.041 Uiso 1 1 calc GR
C15 C 0.2869(3) 0.4107(2) 0.30475(11) 0.0197(4) Uani 1 1 d .
C16 C 0.2663(3) 0.3313(2) 0.38513(11) 0.0202(4) Uani 1 1 d .
C17 C 0.2570(3) 0.1825(2) 0.40244(11) 0.0232(5) Uani 1 1 d .
H17 H 0.2583 0.1378 0.3586 0.028 Uiso 1 1 calc R
C18 C 0.2462(3) 0.1038(2) 0.48061(11) 0.0273(5) Uani 1 1 d .
H18 H 0.2399 0.0050 0.4908 0.033 Uiso 1 1 calc R
C19 C 0.2445(3) 0.1687(2) 0.54691(12) 0.0287(5) Uani 1 1 d .
H19 H 0.2411 0.1122 0.6014 0.034 Uiso 1 1 calc R
C20 C 0.2478(3) 0.3113(2) 0.53269(11) 0.0258(5) Uani 1 1 d .
H20 H 0.2431 0.3537 0.5779 0.031 Uiso 1 1 calc R
C21 C 0.2583(3) 0.3998(2) 0.45198(11) 0.0209(4) Uani 1 1 d .
C22 C 0.2639(3) 0.5476(2) 0.43685(11) 0.0225(4) Uani 1 1 d .
C23 C 0.2844(3) 0.6260(2) 0.35578(11) 0.0222(4) Uani 1 1 d .
C24 C 0.2973(3) 0.7751(2) 0.33585(12) 0.0260(5) Uani 1 1 d .
H24 H 0.2905 0.8237 0.3786 0.031 Uiso 1 1 calc R
C25 C 0.3188(3) 0.8483(2) 0.25731(12) 0.0293(5) Uani 1 1 d .
H25 H 0.3282 0.9463 0.2461 0.035 Uiso 1 1 calc R
C26 C 0.3272(3) 0.7796(2) 0.19211(12) 0.0272(5) Uani 1 1 d .
H26 H 0.3402 0.8322 0.1374 0.033 Uiso 1 1 calc R
C27 C 0.3168(3) 0.6391(2) 0.20763(12) 0.0233(4) Uani 1 1 d .
H27 H 0.3233 0.5940 0.1633 0.028 Uiso 1 1 calc R
C28 C 0.2961(3) 0.5568(2) 0.28917(11) 0.0206(4) Uani 1 1 d .
C33 C 0.2495(3) 0.6190(2) 0.50759(12) 0.0292(5) Uani 1 1 d .
H33A H 0.1170 0.6375 0.5324 0.044 Uiso 1 1 calc GR
H33B H 0.2761 0.7142 0.4880 0.044 Uiso 1 1 calc GR
H33C H 0.3460 0.5516 0.5484 0.044 Uiso 1 1 calc GR
B12 B 0.3318(4) 0.2103(2) 0.08966(13) 0.0250(5) Uani 1 1 d .

loop_
_atom_site_aniso_label
_atom_site_aniso_U_11
_atom_site_aniso_U_22
_atom_site_aniso_U_33
_atom_site_aniso_U_23
_atom_site_aniso_U_13
_atom_site_aniso_U_12
F14 0.0444(8) 0.0246(6) 0.0360(7) -0.0112(5) -0.0138(6) -0.0068(6)
F13 0.0372(7) 0.0338(7) 0.0204(6) -0.0010(5) 0.0021(5) -0.0044(6)
N11 0.0267(10) 0.0234(9) 0.0180(8) -0.0051(7) -0.0028(7) -0.0097(8)
N1 0.0254(10) 0.0221(9) 0.0207(9) -0.0071(7) 0.0000(7) -0.0059(8)
C2 0.0280(13) 0.0229(11) 0.0251(11) -0.0056(9) 0.0024(9) -0.0066(10)
C3 0.0208(11) 0.0259(11) 0.0258(11) -0.0065(9) -0.0016(9) -0.0021(9)
C4 0.0219(11) 0.0231(10) 0.0212(10) -0.0022(8) -0.0012(8) -0.0065(9)
C5 0.0262(12) 0.0209(10) 0.0174(10) -0.0040(8) -0.0002(8) -0.0086(9)
C7 0.0266(12) 0.0198(10) 0.0197(10) -0.0047(8) 0.0002(8) -0.0093(9)
C8 0.0256(12) 0.0229(10) 0.0208(10) -0.0021(8) -0.0008(8) -0.0089(9)
C9 0.0224(11) 0.0293(11) 0.0225(11) -0.0033(9) -0.0024(9) -0.0098(10)
C10 0.0238(12) 0.0268(11) 0.0196(10) -0.0027(8) -0.0021(9) -0.0117(10)
C6 0.0254(12) 0.0189(10) 0.0179(10) -0.0012(8) -0.0004(8) -0.0105(9)
C29 0.0338(14) 0.0328(12) 0.0297(12) -0.0140(10) 0.0017(10) -0.0039(11)
C32 0.0300(12) 0.0365(12) 0.0240(11) -0.0080(9) -0.0025(9) -0.0140(10)
C30 0.0244(12) 0.0261(11) 0.0247(11) -0.0078(9) -0.0016(9) -0.0066(9)
C31 0.0210(12) 0.0301(11) 0.0295(11) -0.0105(9) -0.0023(9) -0.0047(10)
C15 0.0162(10) 0.0215(10) 0.0213(10) -0.0070(8) -0.0018(8) -0.0039(9)
C16 0.0167(11) 0.0220(10) 0.0212(10) -0.0069(8) -0.0021(8) -0.0033(9)
C17 0.0230(12) 0.0237(11) 0.0230(11) -0.0072(9) -0.0006(8) -0.0063(9)
C18 0.0291(12) 0.0233(11) 0.0280(12) -0.0047(9) -0.0018(9) -0.0071(10)
C19 0.0304(13) 0.0279(11) 0.0224(11) -0.0023(9) -0.0007(9) -0.0054(10)
C20 0.0226(12) 0.0336(12) 0.0209(11) -0.0101(9) -0.0018(8) -0.0055(10)
C21 0.0156(10) 0.0270(11) 0.0202(10) -0.0084(8) -0.0027(8) -0.0043(9)
C22 0.0166(11) 0.0284(11) 0.0242(11) -0.0103(9) -0.0012(8) -0.0061(9)
C23 0.0150(11) 0.0245(11) 0.0284(11) -0.0099(9) -0.0019(8) -0.0049(9)
C24 0.0231(12) 0.0254(11) 0.0319(12) -0.0124(9) -0.0016(9) -0.0065(9)
C25 0.0289(13) 0.0236(11) 0.0373(13) -0.0073(10) -0.0029(10) -0.0101(10)
C26 0.0245(12) 0.0276(11) 0.0275(11) -0.0011(9) -0.0031(9) -0.0090(10)
C27 0.0190(11) 0.0263(11) 0.0246(11) -0.0068(9) -0.0022(8) -0.0060(9)
C28 0.0150(11) 0.0225(10) 0.0240(11) -0.0068(8) -0.0016(8) -0.0045(9)
C33 0.0294(12) 0.0339(12) 0.0285(12) -0.0127(9) -0.0007(9) -0.0116(10)
B12 0.0324(15) 0.0214(12) 0.0208(12) -0.0051(10) -0.0021(10) -0.0078(11)

loop_
_atom_type_symbol
_atom_type_description
_atom_type_scat_dispersion_real
_atom_type_scat_dispersion_imag
_atom_type_scat_source
C C 0.0033 0.0016 'International Tables Vol C Tables 4.2.6.8 and 6.1.1.4'
H H 0.0000 0.0000 'International Tables Vol C Tables 4.2.6.8 and 6.1.1.4'
B B 0.0013 0.0007 'International Tables Vol C Tables 4.2.6.8 and 6.1.1.4'
F F 0.0171 0.0103 'International Tables Vol C Tables 4.2.6.8 and 6.1.1.4'
N N 0.0061 0.0033 'International Tables Vol C Tables 4.2.6.8 and 6.1.1.4'

loop_
_geom_angle_atom_site_label_1
_geom_angle_atom_site_label_2
_geom_angle_atom_site_label_3
_geom_angle
C7 N11 B12 124.74(15)
C10 N11 C7 108.00(15)
C10 N11 B12 127.12(16)
C2 N1 C5 108.20(15)
C2 N1 B12 126.69(16)
C5 N1 B12 124.70(16)
N1 C2 C3 108.96(17)
N1 C2 C29 123.36(18)
C3 C2 C29 127.68(19)
C2 C3 H3 125.6
C4 C3 C2 108.88(18)
C4 C3 H3 125.6
C3 C4 C5 106.18(17)
C3 C4 C30 124.89(18)
C5 C4 C30 128.93(17)
N1 C5 C4 107.76(16)
C6 C5 N1 120.09(16)
C6 C5 C4 132.13(17)
N11 C7 C8 107.84(16)
C6 C7 N11 120.33(17)
C6 C7 C8 131.78(17)
C7 C8 C31 128.69(17)
C9 C8 C7 106.43(17)
C9 C8 C31 124.88(18)
C8 C9 H9 125.7
C8 C9 C10 108.57(18)
C10 C9 H9 125.7
N11 C10 C9 109.15(17)
N11 C10 C32 123.30(17)
C9 C10 C32 127.54(18)
C5 C6 C15 119.24(16)
C7 C6 C5 121.58(17)
C7 C6 C15 119.17(17)
C2 C29 H29A 109.5
C2 C29 H29B 109.5
C2 C29 H29C 109.5
H29A C29 H29B 109.5
H29A C29 H29C 109.5
H29B C29 H29C 109.5
C10 C32 H32A 109.5
C10 C32 H32B 109.5
C10 C32 H32C 109.5
H32A C32 H32B 109.5
H32A C32 H32C 109.5
H32B C32 H32C 109.5
C4 C30 H30A 109.5
C4 C30 H30B 109.5
C4 C30 H30C 109.5
H30A C30 H30B 109.5
H30A C30 H30C 109.5
H30B C30 H30C 109.5
C8 C31 H31A 109.5
C8 C31 H31B 109.5
C8 C31 H31C 109.5
H31A C31 H31B 109.5
H31A C31 H31C 109.5
H31B C31 H31C 109.5
C16 C15 C6 119.95(16)
C28 C15 C6 119.52(16)
C28 C15 C16 120.53(17)
C15 C16 C17 121.51(17)
C15 C16 C21 119.50(17)
C17 C16 C21 118.98(17)
C16 C17 H17 119.4
C18 C17 C16 121.19(18)
C18 C17 H17 119.4
C17 C18 H18 119.9
C17 C18 C19 120.20(18)
C19 C18 H18 119.9
C18 C19 H19 119.9
C20 C19 C18 120.18(18)
C20 C19 H19 119.9
C19 C20 H20 118.9
C19 C20 C21 122.20(18)
C21 C20 H20 118.9
C20 C21 C16 117.20(17)
C22 C21 C16 120.35(17)
C22 C21 C20 122.44(17)
C21 C22 C23 119.47(17)
C21 C22 C33 119.53(17)
C23 C22 C33 121.00(17)
C22 C23 C24 122.59(17)
C22 C23 C28 120.23(17)
C28 C23 C24 117.17(17)
C23 C24 H24 119.1
C25 C24 C23 121.70(18)
C25 C24 H24 119.1
C24 C25 H25 119.7
C24 C25 C26 120.55(18)
C26 C25 H25 119.7
C25 C26 H26 120.0
C27 C26 C25 120.06(18)
C27 C26 H26 120.0
C26 C27 H27 119.2
C26 C27 C28 121.53(18)
C28 C27 H27 119.2
C15 C28 C23 119.88(17)
C15 C28 C27 121.15(17)
C27 C28 C23 118.97(17)
C22 C33 H33A 109.5
C22 C33 H33B 109.5
C22 C33 H33C 109.5
H33A C33 H33B 109.5
H33A C33 H33C 109.5
H33B C33 H33C 109.5
F14 B12 F13 109.69(16)
F14 B12 N11 109.65(17)
F14 B12 N1 110.23(16)
F13 B12 N11 110.54(16)
F13 B12 N1 109.76(17)
N1 B12 N11 106.95(16)

loop_
_geom_bond_atom_site_label_1
_geom_bond_atom_site_label_2
_geom_bond_distance
F14 B12 1.387(2)
F13 B12 1.389(2)
N11 C7 1.402(2)
N11 C10 1.350(2)
N11 B12 1.549(3)
N1 C2 1.350(2)
N1 C5 1.404(2)
N1 B12 1.547(3)
C2 C3 1.400(3)
C2 C29 1.488(3)
C3 H3 0.9500
C3 C4 1.381(3)
C4 C5 1.425(3)
C4 C30 1.503(2)
C5 C6 1.398(3)
C7 C8 1.424(3)
C7 C6 1.396(3)
C8 C9 1.377(3)
C8 C31 1.502(3)
C9 H9 0.9500
C9 C10 1.403(3)
C10 C32 1.495(3)
C6 C15 1.492(2)
C29 H29A 0.9800
C29 H29B 0.9800
C29 H29C 0.9800
C32 H32A 0.9800
C32 H32B 0.9800
C32 H32C 0.9800
C30 H30A 0.9800
C30 H30B 0.9800
C30 H30C 0.9800
C31 H31A 0.9800
C31 H31B 0.9800
C31 H31C 0.9800
C15 C16 1.405(2)
C15 C28 1.405(2)
C16 C17 1.428(3)
C16 C21 1.440(2)
C17 H17 0.9500
C17 C18 1.360(2)
C18 H18 0.9500
C18 C19 1.419(3)
C19 H19 0.9500
C19 C20 1.357(3)
C20 H20 0.9500
C20 C21 1.429(3)
C21 C22 1.411(3)
C22 C23 1.411(3)
C22 C33 1.509(2)
C23 C24 1.439(3)
C23 C28 1.435(2)
C24 H24 0.9500
C24 C25 1.361(3)
C25 H25 0.9500
C25 C26 1.415(3)
C26 H26 0.9500
C26 C27 1.355(3)
C27 H27 0.9500
C27 C28 1.431(3)
C33 H33A 0.9800
C33 H33B 0.9800
C33 H33C 0.9800

loop_
_geom_hbond_atom_site_label_D
_geom_hbond_atom_site_label_H
_geom_hbond_atom_site_label_A
_geom_hbond_distance_DH
_geom_hbond_distance_HA
_geom_hbond_distance_DA
_geom_hbond_angle_DHA
_geom_hbond_site_symmetry_A
C29 H29C F14 0.98 2.52 3.138(2) 121.1 2_655

loop_
_geom_torsion_atom_site_label_1
_geom_torsion_atom_site_label_2
_geom_torsion_atom_site_label_3
_geom_torsion_atom_site_label_4
_geom_torsion
N11 C7 C8 C9 0.2(2)
N11 C7 C8 C31 -178.94(17)
N11 C7 C6 C5 -1.0(3)
N11 C7 C6 C15 179.60(15)
N1 C2 C3 C4 -0.5(2)
N1 C5 C6 C7 -0.4(3)
N1 C5 C6 C15 178.98(15)
C2 N1 C5 C4 0.9(2)
C2 N1 C5 C6 -177.51(16)
C2 N1 B12 F14 54.7(2)
C2 N1 B12 F13 -66.2(2)
C2 N1 B12 N11 173.81(16)
C2 C3 C4 C5 1.0(2)
C2 C3 C4 C30 -178.54(17)
C3 C4 C5 N1 -1.2(2)
C3 C4 C5 C6 176.97(19)
C4 C5 C6 C7 -178.40(18)
C4 C5 C6 C15 1.0(3)
C5 N1 C2 C3 -0.3(2)
C5 N1 C2 C29 -179.84(17)
C5 N1 B12 F14 -133.53(18)
C5 N1 B12 F13 105.5(2)
C5 N1 B12 N11 -14.4(2)
C5 C6 C15 C16 -78.4(2)
C5 C6 C15 C28 101.4(2)
C7 N11 C10 C9 0.4(2)
C7 N11 C10 C32 -179.58(16)
C7 N11 B12 F14 132.44(17)
C7 N11 B12 F13 -106.52(19)
C7 N11 B12 N1 12.9(2)
C7 C8 C9 C10 0.1(2)
C7 C6 C15 C16 101.0(2)
C7 C6 C15 C28 -79.2(2)
C8 C7 C6 C5 176.21(18)
C8 C7 C6 C15 -3.2(3)
C8 C9 C10 N11 -0.3(2)
C8 C9 C10 C32 179.70(18)
C10 N11 C7 C8 -0.4(2)
C10 N11 C7 C6 177.43(16)
C10 N11 B12 F14 -52.2(2)
C10 N11 B12 F13 68.8(2)
C10 N11 B12 N1 -171.72(16)
C6 C7 C8 C9 -177.28(19)
C6 C7 C8 C31 3.6(3)
C6 C15 C16 C17 0.0(3)
C6 C15 C16 C21 178.66(16)
C6 C15 C28 C23 -179.82(16)
C6 C15 C28 C27 0.3(3)
C29 C2 C3 C4 179.05(19)
C30 C4 C5 N1 178.35(17)
C30 C4 C5 C6 -3.5(3)
C31 C8 C9 C10 179.24(17)
C15 C16 C17 C18 176.89(18)
C15 C16 C21 C20 -176.73(17)
C15 C16 C21 C22 2.3(3)
C16 C15 C28 C23 0.0(3)
C16 C15 C28 C27 -179.89(16)
C16 C17 C18 C19 -0.1(3)
C16 C21 C22 C23 -2.2(3)
C16 C21 C22 C33 178.24(16)
C17 C16 C21 C20 2.0(3)
C17 C16 C21 C22 -178.96(17)
C17 C18 C19 C20 1.9(3)
C18 C19 C20 C21 -1.7(3)
C19 C20 C21 C16 -0.3(3)
C19 C20 C21 C22 -179.31(17)
C20 C21 C22 C23 176.75(17)
C20 C21 C22 C33 -2.8(3)
C21 C16 C17 C18 -1.8(3)
C21 C22 C23 C24 -178.07(17)
C21 C22 C23 C28 1.1(3)
C22 C23 C24 C25 179.41(18)
C22 C23 C28 C15 0.0(3)
C22 C23 C28 C27 179.96(16)
C23 C24 C25 C26 0.7(3)
C24 C23 C28 C15 179.23(16)
C24 C23 C28 C27 -0.9(3)
C24 C25 C26 C27 -1.0(3)
C25 C26 C27 C28 0.3(3)
C26 C27 C28 C15 -179.50(17)
C26 C27 C28 C23 0.6(3)
C28 C15 C16 C17 -179.88(16)
C28 C15 C16 C21 -1.2(3)
C28 C23 C24 C25 0.2(3)
C33 C22 C23 C24 1.5(3)
C33 C22 C23 C28 -179.42(17)
B12 N11 C7 C8 175.71(16)
B12 N11 C7 C6 -6.5(3)
B12 N11 C10 C9 -175.56(17)
B12 N11 C10 C32 4.4(3)
B12 N1 C2 C3 172.62(17)
B12 N1 C2 C29 -6.9(3)
B12 N1 C5 C4 -172.16(16)
B12 N1 C5 C6 9.4(3)
